data_7219134
loop_
_publ_author_name
'Tenorio Clavijo, Juan Carlos'
'Guimar\~aes, Freddy Fernandes'
'Ellena, Javier'
'Martins, Felipe Terra'

_publ_section_title
;
 Isostructurality and the conformational role of the
 2&#x2032;,3&#x2032;-moieties in the diversity of lamivudine crystal forms
 probed in halide salts
;
_journal_issue 28
_journal_name_full CrystEngComm
_journal_page_first 5187
_journal_paper_doi 10.1039/C4CE02373K
_journal_volume 17
_journal_year 2015
_chemical_absolute_configuration rm
_chemical_compound_source 'synthesis as described'
_chemical_formula_moiety 'C8 H12 Br1 N3 O3 S1'
_chemical_formula_sum 'C8 H12 Br N3 O3 S'
_chemical_formula_weight 310.18
_chemical_name_common Lamivudine_Hydrobromide
_space_group_IT_number 4
_symmetry_cell_setting monoclinic
_symmetry_Int_Tables_number 4
_symmetry_space_group_name_Hall 'P 2yb'
_symmetry_space_group_name_H-M 'P 1 21 1'
_atom_sites_solution_hydrogens geom
_audit_conform_dict_location ftp://ftp.iucr.org/pub/cif_core.dic
_audit_conform_dict_name cif_core.dic
_audit_conform_dict_version 2.4.3
_audit_creation_date 2014-10-09T17:03:00-00:00
_audit_creation_method 'WinGX routine CIF_UPDATE'
_audit_update_record
;
2014-10-29 deposited with the CCDC.
2014-12-18 downloaded from the CCDC.
;
_cell_angle_alpha 90
_cell_angle_beta 103.897(5)
_cell_angle_gamma 90
_cell_formula_units_Z 2
_cell_length_a 5.689(5)
_cell_length_b 12.288(5)
_cell_length_c 8.419(5)
_cell_measurement_reflns_used 1094
_cell_measurement_temperature 293(2)
_cell_measurement_theta_max 25.35
_cell_measurement_theta_min 2.91
_cell_measurement_wavelength 0.71073
_cell_volume 571.3(6)
_computing_cell_refinement 'HKL Scalepack (Otwinowski & Minor 1997)'
_computing_data_collection 'Collect (Bruker AXS BV, 1997-2004)'
_computing_data_reduction 'HKL Denzo and Scalepack (Otwinowski & Minor 1997)'
_computing_molecular_graphics 'Ortep-3 for Windows (Farrugia, 1997)'
_computing_publication_material 'WinGX publication routines (Farrugia, 1999)'
_computing_structure_refinement 'SHELXL-2012 (Sheldrick, 2012)'
_diffrn_ambient_temperature 293(2)
_diffrn_detector 'CCD plate'
_diffrn_detector_area_resol_mean 9
_diffrn_measured_fraction_theta_full 0.993
_diffrn_measured_fraction_theta_max 0.993
_diffrn_measurement_device '95mm CCD camera on \k-goniostat'
_diffrn_measurement_device_type KappaCCD
_diffrn_measurement_method 'CCD rotation images, thick slices'
_diffrn_orient_matrix_UB_11 -0.154806
_diffrn_orient_matrix_UB_12 0.005061
_diffrn_orient_matrix_UB_13 -0.08631
_diffrn_orient_matrix_UB_21 0.026339
_diffrn_orient_matrix_UB_22 0.079897
_diffrn_orient_matrix_UB_23 -0.010319
_diffrn_orient_matrix_UB_31 0.090198
_diffrn_orient_matrix_UB_32 -0.014644
_diffrn_orient_matrix_UB_33 -0.086126
_diffrn_radiation_monochromator 'horizonally mounted graphite crystal'
_diffrn_radiation_probe x-ray
_diffrn_radiation_type MoK\a
_diffrn_radiation_wavelength 0.71073
_diffrn_reflns_av_R_equivalents 0.0444
_diffrn_reflns_Laue_measured_fraction_full 0.993
_diffrn_reflns_Laue_measured_fraction_max 0.993
_diffrn_reflns_limit_h_max 6
_diffrn_reflns_limit_h_min -6
_diffrn_reflns_limit_k_max 14
_diffrn_reflns_limit_k_min -14
_diffrn_reflns_limit_l_max 10
_diffrn_reflns_limit_l_min -10
_diffrn_reflns_number 3700
_diffrn_reflns_point_group_measured_fraction_full 0.975
_diffrn_reflns_point_group_measured_fraction_max 0.975
_diffrn_reflns_reduction_process
;
        Scaled and merged with Sortav
        R.H. Blessing, (1987) Cryst. Rev. 1, 3-58
        R.H. Blessing, (1989) J. Appl. Cryst. 22, 396-397
;
_diffrn_reflns_theta_full 25.242
_diffrn_reflns_theta_max 25.346
_diffrn_reflns_theta_min 2.993
_diffrn_source 'Enraf Nonius FR590'
_exptl_absorpt_coefficient_mu 3.776
_exptl_absorpt_correction_T_max 0.906
_exptl_absorpt_correction_T_min 0.692
_exptl_absorpt_correction_type gaussian
_exptl_absorpt_process_details
;
        P. Coppens, L. Leiserowitz, D Rabinovich, Acta Cryst.
        (1965), 18, 1035-1038
;
_exptl_crystal_colour colourless
_exptl_crystal_density_diffrn 1.803
_exptl_crystal_density_method 'not measured'
_exptl_crystal_description prism
_exptl_crystal_F_000 312
_exptl_crystal_size_max 0.19
_exptl_crystal_size_mid 0.05
_exptl_crystal_size_min 0.03
_refine_diff_density_max 0.33
_refine_diff_density_min -0.409
_refine_diff_density_rms 0.068
_refine_ls_abs_structure_details
;
 Flack x determined using 652 quotients [(I+)-(I-)]/[(I+)+(I-)]
 (Parsons and Flack (2004), Acta Cryst. A60, s61).
;
_refine_ls_abs_structure_Flack 0.000(7)
_refine_ls_extinction_method none
_refine_ls_goodness_of_fit_ref 0.936
_refine_ls_hydrogen_treatment constr
_refine_ls_matrix_type full
_refine_ls_number_constraints 0
_refine_ls_number_parameters 146
_refine_ls_number_reflns 2033
_refine_ls_number_restraints 1
_refine_ls_restrained_S_all 0.936
_refine_ls_R_factor_all 0.046
_refine_ls_R_factor_gt 0.0368
_refine_ls_shift/su_max 0
_refine_ls_shift/su_mean 0
_refine_ls_structure_factor_coef Fsqd
_refine_ls_weighting_details
;
 w=1/[\s^2^(Fo^2^)]
 where P=(Fo^2^+2Fc^2^)/3
;
_refine_ls_weighting_scheme calc
_refine_ls_wR_factor_gt 0.0611
_refine_ls_wR_factor_ref 0.0654
_reflns_number_gt 1783
_reflns_number_total 2033
_reflns_threshold_expression 'I > 2\s(I)'
_cod_data_source_file c4ce02373k1.cif
_cod_data_source_block shelx
_cod_depositor_comments 'Adding full bibliography for 7219133--7219137.cif.'
_cod_original_sg_symbol_H-M 'P 21'
_cod_database_code 7219134
_shelx_estimated_absorpt_t_min 0.534
_shelx_estimated_absorpt_t_max 0.895

loop_
_symmetry_equiv_pos_as_xyz
'x, y, z'
'-x, y+1/2, -z'

loop_
_atom_site_label
_atom_site_type_symbol
_atom_site_fract_x
_atom_site_fract_y
_atom_site_fract_z
_atom_site_U_iso_or_equiv
_atom_site_adp_type
_atom_site_occupancy
_atom_site_calc_flag
C1' C 0.7445(10) 0.2575(5) 0.8517(7) 0.0383(14) Uani 1 d
H1' H 0.6649 0.3234 0.7993 0.046 Uiso 1 calc
C2 C 1.0152(11) 0.2746(7) 0.6703(9) 0.0368(19) Uani 1 d
C2' C 0.9102(12) 0.2868(5) 1.0154(8) 0.0460(17) Uani 1 d
H22' H 0.8399 0.3439 1.0688 0.055 Uiso 1 calc
H21' H 1.067 0.3108 1.0025 0.055 Uiso 1 calc
C4 C 1.1682(10) 0.1170(5) 0.5550(7) 0.0361(15) Uani 1 d
C4' C 0.6159(9) 0.1447(5) 1.0463(7) 0.0407(15) Uani 1 d
H4' H 0.5283 0.1911 1.1074 0.049 Uiso 1 calc
C5 C 1.0271(10) 0.0481(5) 0.6300(7) 0.0406(16) Uani 1 d
H5 H 1.0303 -0.027 0.6176 0.049 Uiso 1 calc
C5' C 0.5274(12) 0.0290(5) 1.0501(8) 0.0480(17) Uani 1 d
H52' H 0.3586 0.0244 0.9915 0.058 Uiso 1 calc
H51' H 0.6203 -0.0188 0.9965 0.058 Uiso 1 calc
C6 C 0.8873(11) 0.0951(5) 0.7204(7) 0.0397(15) Uani 1 d
H6 H 0.7919 0.051 0.7693 0.048 Uiso 1 calc
N1 N 0.8818(7) 0.2053(4) 0.7422(6) 0.0344(12) Uani 1 d
N3 N 1.1449(8) 0.2255(4) 0.5732(6) 0.0367(12) Uani 1 d
H3 H 1.2182 0.2673 0.5188 0.044 Uiso 1 calc
N4 N 1.3152(8) 0.0813(4) 0.4698(6) 0.0467(14) Uani 1 d
H4X H 1.3961 0.1265 0.4259 0.056 Uiso 1 calc
H4Y H 1.3314 0.0125 0.4574 0.056 Uiso 1 calc
O1' O 0.5660(7) 0.1828(4) 0.8775(5) 0.0406(12) Uani 1 d
O2 O 1.0196(8) 0.3728(4) 0.6920(7) 0.0460(13) Uani 1 d
O5' O 0.5531(7) -0.0043(4) 1.2134(6) 0.0560(13) Uani 1 d
H5' H 0.6952 -0.0196 1.2539 0.084 Uiso 1 calc
S3' S 0.9367(3) 0.16217(16) 1.1297(2) 0.0522(5) Uani 1 d
Br Br 1.48412(10) 0.33614(5) 0.35873(7) 0.0478(2) Uani 1 d

loop_
_atom_site_aniso_label
_atom_site_aniso_U_11
_atom_site_aniso_U_22
_atom_site_aniso_U_33
_atom_site_aniso_U_23
_atom_site_aniso_U_13
_atom_site_aniso_U_12
C1' 0.041(3) 0.034(4) 0.041(4) 0.004(3) 0.012(3) 0.003(3)
C2 0.037(4) 0.034(5) 0.036(4) 0.005(4) 0.005(3) 0.001(3)
C2' 0.055(4) 0.048(4) 0.038(4) -0.005(3) 0.015(3) -0.005(3)
C4 0.040(4) 0.039(4) 0.029(3) -0.002(3) 0.006(3) 0.004(3)
C4' 0.041(3) 0.050(4) 0.032(4) 0.001(3) 0.010(3) 0.001(3)
C5 0.043(4) 0.028(4) 0.050(4) -0.001(3) 0.009(3) -0.001(3)
C5' 0.054(4) 0.048(5) 0.046(4) -0.002(4) 0.019(3) 0.003(3)
C6 0.045(4) 0.034(4) 0.039(4) 0.002(3) 0.006(3) -0.006(3)
N1 0.038(3) 0.030(3) 0.036(3) 0.002(2) 0.009(2) 0.002(2)
N3 0.041(3) 0.033(3) 0.038(3) 0.005(2) 0.013(2) -0.002(2)
N4 0.055(3) 0.043(3) 0.045(3) 0.002(3) 0.017(3) 0.004(3)
O1' 0.036(2) 0.047(3) 0.038(3) 0.007(2) 0.0082(17) -0.002(2)
O2 0.055(3) 0.032(3) 0.053(3) -0.002(2) 0.016(2) -0.002(2)
O5' 0.054(3) 0.060(3) 0.059(3) 0.020(3) 0.025(2) 0.009(3)
S3' 0.0454(9) 0.0686(14) 0.0382(10) 0.0059(9) 0.0012(7) -0.0012(9)
Br 0.0528(4) 0.0430(4) 0.0512(4) -0.0043(4) 0.0195(3) -0.0082(4)

loop_
_atom_type_symbol
_atom_type_description
_atom_type_scat_dispersion_real
_atom_type_scat_dispersion_imag
_atom_type_scat_source
C C 0.0033 0.0016 'International Tables Vol C Tables 4.2.6.8 and 6.1.1.4'
H H 0 0 'International Tables Vol C Tables 4.2.6.8 and 6.1.1.4'
N N 0.0061 0.0033 'International Tables Vol C Tables 4.2.6.8 and 6.1.1.4'
O O 0.0106 0.006 'International Tables Vol C Tables 4.2.6.8 and 6.1.1.4'
S S 0.1246 0.1234 'International Tables Vol C Tables 4.2.6.8 and 6.1.1.4'
Br Br -0.2901 2.4595 'International Tables Vol C Tables 4.2.6.8 and 6.1.1.4'

loop_
_exptl_crystal_face_index_h
_exptl_crystal_face_index_k
_exptl_crystal_face_index_l
_exptl_crystal_face_perp_dist
0 0 1 0.018
0 0 -1 0.007
1 0 0 0.113
-1 0 0 0.075
0 1 0 0.037
0 -1 0 0.012

loop_
_geom_angle_atom_site_label_1
_geom_angle_atom_site_label_2
_geom_angle_atom_site_label_3
_geom_angle
O1' C1' N1 108.4(5)
O1' C1' C2' 109.0(5)
N1 C1' C2' 111.2(5)
O1' C1' H1' 109.4
N1 C1' H1' 109.4
C2' C1' H1' 109.4
O2 C2 N3 122.1(8)
O2 C2 N1 122.8(8)
N3 C2 N1 115.1(7)
C1' C2' S3' 103.8(4)
C1' C2' H22' 111
S3' C2' H22' 111
C1' C2' H21' 111
S3' C2' H21' 111
H22' C2' H21' 109
N4 C4 N3 119.2(6)
N4 C4 C5 123.5(6)
N3 C4 C5 117.2(5)
O1' C4' C5' 109.5(5)
O1' C4' S3' 106.5(4)
C5' C4' S3' 114.5(5)
O1' C4' H4' 108.7
C5' C4' H4' 108.7
S3' C4' H4' 108.7
C6 C5 C4 117.9(6)
C6 C5 H5 121.1
C4 C5 H5 121.1
O5' C5' C4' 109.7(5)
O5' C5' H52' 109.7
C4' C5' H52' 109.7
O5' C5' H51' 109.7
C4' C5' H51' 109.7
H52' C5' H51' 108.2
C5 C6 N1 122.2(6)
C5 C6 H6 118.9
N1 C6 H6 118.9
C6 N1 C2 121.5(6)
C6 N1 C1' 122.8(5)
C2 N1 C1' 115.7(5)
C4 N3 C2 125.8(6)
C4 N3 H3 117.1
C2 N3 H3 117.1
C4 N4 H4X 120
C4 N4 H4Y 120
H4X N4 H4Y 120
C1' O1' C4' 112.1(4)
C5' O5' H5' 109.5
C2' S3' C4' 86.9(3)

loop_
_geom_bond_atom_site_label_1
_geom_bond_atom_site_label_2
_geom_bond_distance
C1' O1' 1.424(7)
C1' N1 1.489(7)
C1' C2' 1.515(8)
C1' H1' 0.98
C2 O2 1.220(7)
C2 N3 1.367(8)
C2 N1 1.373(9)
C2' S3' 1.796(6)
C2' H22' 0.97
C2' H21' 0.97
C4 N4 1.302(8)
C4 N3 1.351(8)
C4 C5 1.415(8)
C4' O1' 1.458(7)
C4' C5' 1.512(9)
C4' S3' 1.804(5)
C4' H4' 0.98
C5 C6 1.356(8)
C5 H5 0.93
C5' O5' 1.408(8)
C5' H52' 0.97
C5' H51' 0.97
C6 N1 1.368(8)
C6 H6 0.93
N3 H3 0.86
N4 H4X 0.86
N4 H4Y 0.86
O5' H5' 0.82

loop_
_geom_torsion_atom_site_label_1
_geom_torsion_atom_site_label_2
_geom_torsion_atom_site_label_3
_geom_torsion_atom_site_label_4
_geom_torsion
O1' C1' C2' S3' 36.5(5)
N1 C1' C2' S3' -83.0(5)
N4 C4 C5 C6 177.7(6)
N3 C4 C5 C6 -2.8(8)
O1' C4' C5' O5' -174.2(5)
S3' C4' C5' O5' 66.4(6)
C4 C5 C6 N1 -0.8(8)
C5 C6 N1 C2 1.3(9)
C5 C6 N1 C1' -175.0(5)
O2 C2 N1 C6 -177.6(7)
N3 C2 N1 C6 2.0(8)
O2 C2 N1 C1' -1.0(10)
N3 C2 N1 C1' 178.5(5)
O1' C1' N1 C6 -20.1(7)
C2' C1' N1 C6 99.7(6)
O1' C1' N1 C2 163.4(4)
C2' C1' N1 C2 -76.8(6)
N4 C4 N3 C2 -173.8(5)
C5 C4 N3 C2 6.7(8)
O2 C2 N3 C4 173.4(7)
N1 C2 N3 C4 -6.2(9)
N1 C1' O1' C4' 112.6(5)
C2' C1' O1' C4' -8.5(6)
C5' C4' O1' C1' -147.6(5)
S3' C4' O1' C1' -23.3(6)
C1' C2' S3' C4' -42.1(4)
O1' C4' S3' C2' 38.2(4)
C5' C4' S3' C2' 159.4(5)
